data_2006051
loop_
_publ_author_name
'Wouters, J.'
'Norberg, B.'
'Evrard, G.'

_publ_section_title
;
 The Dipeptide pGlu--Pro-NH~2~
;
_journal_issue 4
_journal_name_full 'Acta Crystallographica Section C'
_journal_page_first 477
_journal_page_last 480
_journal_paper_doi 10.1107/S0108270196014655
_journal_volume 53
_journal_year 1997
_chemical_formula_iupac 'C10 H15 N3 O3 , H2 O'
_chemical_formula_sum 'C10 H17 N3 O4'
_chemical_formula_weight 243.3
_chemical_name_common pGlu-Pro-NH~2~
_chemical_name_systematic
;
(author's name) cis-3-(2-pyrrolidone-5(S)-carbonyl)-L-prolinamide
;
_space_group_IT_number 4
_symmetry_cell_setting monoclinic
_symmetry_space_group_name_Hall 'P 2yb'
_symmetry_space_group_name_H-M 'P 1 21 1'
_audit_creation_method SHELXL
_cell_angle_alpha 90.00
_cell_angle_beta 104.00(20)
_cell_angle_gamma 90.00
_cell_formula_units_Z 2
_cell_length_a 10.154(2)
_cell_length_b 8.968(2)
_cell_length_c 6.749(2)
_cell_measurement_reflns_used 25
_cell_measurement_temperature 293(2)
_cell_measurement_theta_max 40
_cell_measurement_theta_min 30
_cell_volume 596.3(6)
_computing_cell_refinement 'CAD-4 Software'
_computing_data_collection 'CAD-4 Software (Enraf-Nonius, 1989)'
_computing_molecular_graphics 'ORTEPII (Johnson, 1976)'
_computing_publication_material 'PLATON94 (Spek, 1994)'
_computing_structure_refinement 'SHELXL93 (Sheldrick, 1993)'
_computing_structure_solution 'SHELXS86 (Sheldrick, 1990)'
_diffrn_ambient_temperature 293(2)
_diffrn_measurement_device 'Enraf-Nonius CAD4'
_diffrn_measurement_method \w/2\q
_diffrn_radiation_monochromator graphite
_diffrn_radiation_source 'fine-focus sealed tube'
_diffrn_radiation_type CuK\a
_diffrn_radiation_wavelength 1.54178
_diffrn_reflns_av_R_equivalents 0.0525
_diffrn_reflns_av_sigmaI/netI 0.0048
_diffrn_reflns_limit_h_max 12
_diffrn_reflns_limit_h_min -12
_diffrn_reflns_limit_k_max 11
_diffrn_reflns_limit_k_min -7
_diffrn_reflns_limit_l_max 8
_diffrn_reflns_limit_l_min -8
_diffrn_reflns_number 1249
_diffrn_reflns_theta_max 71.87
_diffrn_reflns_theta_min 4.49
_diffrn_standards_decay_% 0
_diffrn_standards_interval_count 60
_diffrn_standards_number 3
_exptl_absorpt_coefficient_mu 0.887
_exptl_absorpt_correction_type none
_exptl_crystal_colour colourless
_exptl_crystal_density_diffrn 1.355
_exptl_crystal_description prism
_exptl_crystal_F_000 260
_exptl_crystal_size_max .2
_exptl_crystal_size_mid .2
_exptl_crystal_size_min .1
_refine_diff_density_max .123
_refine_diff_density_min -.143
_refine_ls_abs_structure_details 'Flack (1983)'
_refine_ls_abs_structure_Flack -0.0(2)
_refine_ls_extinction_coef 0.040(3)
_refine_ls_extinction_method SHELXL
_refine_ls_goodness_of_fit_all 1.084
_refine_ls_goodness_of_fit_obs 1.086
_refine_ls_hydrogen_treatment 'H atoms riding'
_refine_ls_matrix_type full
_refine_ls_number_parameters 159
_refine_ls_number_reflns 1247
_refine_ls_number_restraints 0
_refine_ls_restrained_S_all 1.084
_refine_ls_restrained_S_obs 1.086
_refine_ls_R_factor_all 0.0266
_refine_ls_R_factor_obs 0.0256
_refine_ls_shift/esd_max 0.003
_refine_ls_shift/esd_mean 0.001
_refine_ls_structure_factor_coef Fsqd
_refine_ls_weighting_details 'w = 1/[\s^2^(Fo^2^)+(0.0496P)^2^+0.0593P] where P=(Fo^2^+2Fc^2^)/3'
_refine_ls_weighting_scheme calc
_refine_ls_wR_factor_all 0.0764
_refine_ls_wR_factor_obs 0.0749
_reflns_number_observed 1202
_reflns_number_total 1247
_reflns_observed_criterion >2sigma(I)
_cod_data_source_file du1169.cif
_cod_data_source_block pyrpro
_cod_depositor_comments
;
The following automatic conversions were performed:
'_symmetry_cell_setting' value 'Monoclinic' changed to 'monoclinic'
according to '/home/saulius/struct/CIF-dictionaries/cif_core.dic'
dictionary named 'cif_core.dic' version 2.4.1 from 2010-06-29.

Automatic conversion script
Id: cif_fix_enum 1527 2010-12-29 10:47:43Z saulius 

The following automatic conversions were performed:

'_symmetry_cell_setting' value 'Monoclinic' changed to 'monoclinic'
according to /home/saulius/struct/CIF-dictionaries/cif_core.dic
dictionary named 'cif_core.dic' version 2.4.1 from 2010-06-29.

Automatic conversion script
Id: cif_fix_values 1715 2011-07-08 13:25:40Z adriana 

The following automatic conversions were performed:

'_refine_ls_weighting_scheme' value 'calc w =
1/[\s^2^(Fo^2^)+(0.0496P)^2^+0.0593P] where P=(Fo^2^+2Fc^2^)/3' was
changed to 'calc'. New tag '_refine_ls_weighting_details' was
created. The value of the new tag was set to 'w =
1/[\s^2^(Fo^2^)+(0.0496P)^2^+0.0593P] where P=(Fo^2^+2Fc^2^)/3'.

Automatic conversion script
Id: cif_fix_values 3143 2015-03-26 13:38:13Z robertas 
;
_cod_original_cell_volume 596.3(3)
_cod_original_sg_symbol_H-M 'P 21'
_cod_database_code 2006051

loop_
_symmetry_equiv_pos_as_xyz
'x, y, z'
'-x, y+1/2, -z'

loop_
_atom_site_aniso_label
_atom_site_aniso_U_11
_atom_site_aniso_U_12
_atom_site_aniso_U_13
_atom_site_aniso_U_22
_atom_site_aniso_U_23
_atom_site_aniso_U_33
O1 0.0628(9) 0.0030(8) 0.0329(7) 0.0622(10) -0.0071(8) 0.0625(8)
C2 0.0410(8) 0.0078(7) 0.0133(7) 0.0373(9) 0.0041(8) 0.0530(10)
C3 0.0730(14) -0.0170(11) 0.0385(12) 0.0480(12) -0.0126(11) 0.080(2)
C4 0.0521(11) -0.0200(11) 0.0203(10) 0.0662(15) -0.0254(12) 0.0726(14)
C5 0.0389(8) 0.0019(7) 0.0092(6) 0.0377(9) -0.0014(7) 0.0413(9)
N6 0.0433(7) -0.0004(7) 0.0161(6) 0.0352(8) -0.0064(7) 0.0519(8)
C7 0.0390(7) -0.0015(6) 0.0076(6) 0.0234(7) 0.0010(6) 0.0356(7)
O8 0.0487(7) 0.0043(6) 0.0027(5) 0.0463(7) -0.0082(6) 0.0367(6)
N9 0.0388(7) 0.0036(6) 0.0066(5) 0.0320(7) -0.0002(6) 0.0332(7)
C10 0.0512(9) 0.0021(9) 0.0074(7) 0.0532(12) -0.0014(7) 0.0312(8)
C11 0.0714(12) -0.0011(10) 0.0190(8) 0.0485(11) -0.0063(8) 0.0384(9)
C12 0.0582(10) 0.0047(8) 0.0292(9) 0.0398(10) 0.0036(8) 0.0525(10)
C13 0.0374(8) 0.0018(6) 0.0108(7) 0.0297(8) 0.0014(7) 0.0446(9)
C14 0.0459(9) 0.0064(7) 0.0136(7) 0.0337(9) 0.0030(7) 0.0394(8)
O15 0.0593(8) -0.0067(7) 0.0155(6) 0.0434(8) 0.0124(7) 0.0578(8)
N16 0.0589(10) 0.0102(9) 0.0033(7) 0.0500(10) 0.0092(8) 0.0492(9)
O17 0.0619(8) -0.0033(7) 0.0291(7) 0.0453(8) 0.0012(7) 0.0690(9)

loop_
_atom_site_label
_atom_site_occupancy
_atom_site_fract_x
_atom_site_fract_y
_atom_site_fract_z
_atom_site_U_iso_or_equiv
_atom_site_thermal_displace_type
_atom_site_calc_flag
_atom_site_refinement_flags
_atom_site_type_symbol
O1 1 1.02943(15) -0.0163 0.4984(3) 0.0594(4) Uani d . O
C2 1 0.9966(2) 0.0327(3) 0.6491(3) 0.0434(4) Uani d . C
C3 1 1.0572(3) 0.1669(4) 0.7735(4) 0.0636(6) Uani d . C
C4 1 0.9742(2) 0.1926(4) 0.9232(4) 0.0627(6) Uani d . C
C5 1 0.8741(2) 0.0592(3) 0.9010(3) 0.0394(4) Uani d . C
N6 1 0.90347(15) -0.0267(3) 0.7353(2) 0.0427(4) Uani d . N
C7 1 0.7280(2) 0.1135(3) 0.8466(2) 0.0330(3) Uani d . C
O8 1 0.65759(13) 0.1038(3) 0.6706(2) 0.0452(3) Uani d . O
N9 1 0.67960(13) 0.1758(3) 0.9934(2) 0.0350(3) Uani d . N
C10 1 0.7503(2) 0.2029(3) 1.2086(3) 0.0457(4) Uani d . C
C11 1 0.6671(2) 0.3277(3) 1.2712(3) 0.0518(5) Uani d . C
C12 1 0.5237(2) 0.2985(3) 1.1451(3) 0.0475(5) Uani d . C
C13 1 0.5445(2) 0.2441(3) 0.9380(3) 0.0371(4) Uani d . C
C14 1 0.5428(2) 0.3730(3) 0.7906(3) 0.0391(4) Uani d . C
O15 1 0.63666(14) 0.4630(3) 0.8198(2) 0.0533(4) Uani d . O
N16 1 0.4313(2) 0.3834(3) 0.6406(3) 0.0544(4) Uani d . N
O17 1 0.7664(2) 0.6655(3) 0.6002(2) 0.0564(4) Uani d . O
H3A 1 1.1510(3) 0.1478(4) 0.8433(4) 0.076 Uiso calc R H
H3B 1 1.0541(3) 0.2533(4) 0.6861(4) 0.076 Uiso calc R H
H4A 1 0.9248(2) 0.2858(4) 0.8945(4) 0.075 Uiso calc R H
H4B 1 1.0316(2) 0.1967(4) 1.0608(4) 0.075 Uiso calc R H
H5 1 0.8923(2) 0.0001(3) 1.0268(3) 0.047 Uiso calc R H
H6 1 0.86662(15) -0.0993(3) 0.6975(2) 0.058(7) Uiso d R H
H10A 1 0.8434(2) 0.2338(3) 1.2206(3) 0.055 Uiso calc R H
H10B 1 0.7497(2) 0.1144(3) 1.2911(3) 0.055 Uiso calc R H
H11A 1 0.6712(2) 0.3232(3) 1.4161(3) 0.062 Uiso calc R H
H11B 1 0.6993(2) 0.4245(3) 1.2394(3) 0.062 Uiso calc R H
H12A 1 0.4697(2) 0.3890(3) 1.1286(3) 0.057 Uiso calc R H
H12B 1 0.4793(2) 0.2228(3) 1.2084(3) 0.057 Uiso calc R H
H13 1 0.4757(2) 0.1698(3) 0.8778(3) 0.044 Uiso calc R H
H16A 1 0.4232(2) 0.4398(3) 0.5477(3) 0.088(10) Uiso d R H
H16B 1 0.3751(2) 0.2999(3) 0.5969(3) 0.072(8) Uiso d R H
H17A 1 0.8320(2) 0.6003(3) 0.5776(2) 0.068(8) Uiso d R H
H17B 1 0.7284(2) 0.6005(3) 0.6686(2) 0.114(13) Uiso d R H

loop_
_atom_type_symbol
_atom_type_description
_atom_type_scat_dispersion_real
_atom_type_scat_dispersion_imag
_atom_type_scat_source
C C .0181 .0091 'International Tables Vol C Tables 4.2.6.8 and 6.1.1.4'
H H .0000 .0000 'International Tables Vol C Tables 4.2.6.8 and 6.1.1.4'
O O .0492 .0322 'International Tables Vol C Tables 4.2.6.8 and 6.1.1.4'
N N .0311 .0180 'International Tables Vol C Tables 4.2.6.8 and 6.1.1.4'

loop_
_geom_angle_atom_site_label_1
_geom_angle_atom_site_label_2
_geom_angle_atom_site_label_3
_geom_angle
_geom_angle_publ_flag
O1 C2 N6 125.6(2) yes
O1 C2 C3 126.2(2) yes
N6 C2 C3 108.2(2) yes
C4 C3 C2 106.3(2) yes
C3 C4 C5 106.3(2) yes
N6 C5 C7 110.8(2) yes
N6 C5 C4 103.4(2) yes
C7 C5 C4 110.8(2) yes
C2 N6 C5 115.1(2) yes
O8 C7 N9 121.0(2) yes
O8 C7 C5 121.0(2) yes
N9 C7 C5 118.0(2) yes
C7 N9 C13 118.5(2) yes
C7 N9 C10 128.50(10) yes
C13 N9 C10 112.6(2) yes
N9 C10 C11 102.9(2) yes
C12 C11 C10 103.8(2) yes
C11 C12 C13 103.8(2) yes
N9 C13 C14 110.2(2) yes
N9 C13 C12 103.1(2) yes
C14 C13 C12 111.70(10) yes
O15 C14 N16 124.2(2) yes
O15 C14 C13 120.6(2) yes
N16 C14 C13 115.1(2) yes

loop_
_geom_bond_atom_site_label_1
_geom_bond_atom_site_label_2
_geom_bond_site_symmetry_2
_geom_bond_distance
_geom_bond_publ_flag
O1 C2 . 1.226(3) yes
C2 N6 . 1.335(3) yes
C2 C3 . 1.511(3) yes
C3 C4 . 1.482(4) yes
C4 C5 . 1.554(3) yes
C5 N6 . 1.447(2) yes
C5 C7 . 1.520(3) yes
C7 O8 . 1.233(3) yes
C7 N9 . 1.330(2) yes
N9 C13 . 1.466(2) yes
N9 C10 . 1.476(3) yes
C10 C11 . 1.522(3) yes
C11 C12 . 1.521(4) yes
C12 C13 . 1.542(2) yes
C13 C14 . 1.522(2) yes
C14 O15 . 1.228(2) yes
C14 N16 . 1.327(4) yes

loop_
_geom_torsion_atom_site_label_1
_geom_torsion_atom_site_label_2
_geom_torsion_atom_site_label_3
_geom_torsion_atom_site_label_4
_geom_torsion
_geom_torsion_publ_flag
O1 C2 C3 C4 173.5(2) yes
N6 C2 C3 C4 -8.5(3) yes
C2 C3 C4 C5 6.6(3) yes
C3 C4 C5 N6 -2.7(3) yes
C3 C4 C5 C7 -121.5(2) yes
O1 C2 N6 C5 -174.7(2) yes
C3 C2 N6 C5 7.2(2) yes
C7 C5 N6 C2 115.8(2) yes
C4 C5 N6 C2 -2.9(2) yes
N6 C5 C7 O8 -11.3(2) yes
C4 C5 C7 O8 102.9(2) yes
N6 C5 C7 N9 170.6(2) yes
C4 C5 C7 N9 -75.2(2) yes
O8 C7 N9 C13 -5.0(3) yes
C5 C7 N9 C13 173.20(10) yes
O8 C7 N9 C10 -177.1(2) yes
C5 C7 N9 C10 0.9(3) yes
C7 N9 C10 C11 157.7(2) yes
C13 N9 C10 C11 -14.7(2) yes
N9 C10 C11 C12 31.9(2) yes
C10 C11 C12 C13 -37.5(2) yes
C7 N9 C13 C14 -62.2(2) yes
C10 N9 C13 C14 111.1(2) yes
C7 N9 C13 C12 178.44(15) yes
C10 N9 C13 C12 -8.3(2) yes
C11 C12 C13 N9 28.0(2) yes
C11 C12 C13 C14 -90.3(2) yes
N9 C13 C14 O15 -43.7(2) yes
C12 C13 C14 O15 70.3(2) yes
N9 C13 C14 N16 139.9(2) yes
C12 C13 C14 N16 -106.1(2) yes

loop_
_cod_related_entry_id
_cod_related_entry_database
_cod_related_entry_code
1 ChemSpider 21186489
